data_2207376
loop_
_publ_author_name
'Abdelhedi, Mohamed'
'Dammak, Mohamed'
'Cousson, Alain'
'Nierlich, Martine'
'Abdelwaheb, Kolsi'

_publ_section_title
;
 Cs~2~(SO~4~)~0.57~(SeO~4~)~0.43~&#x00B7;Te(OH)~6~, an adduct between
 dicaesium sulfate selenate and telluric acid
;
_journal_coeditor_code WM6095
_journal_issue 11
_journal_name_full 'Acta Crystallographica Section E'
_journal_page_first i256
_journal_page_last i258
_journal_paper_doi 10.1107/S1600536805034574
_journal_volume 61
_journal_year 2005
_chemical_formula_iupac 'Cs2 (S O4)0.57 (Se O4)0.43, Te (O H)6'
_chemical_formula_structural '(Cs2 ((S O4).57 Se O4).43) (Te (O H)6)'
_chemical_formula_sum 'Cs2 H6 O10 S0.57 Se0.43 Te'
_chemical_formula_weight 611.68
_chemical_name_systematic 'Dicesium sulfate-selenate tellurate'
_space_group_IT_number 14
_symmetry_cell_setting monoclinic
_symmetry_space_group_name_Hall '-P 2ybc'
_symmetry_space_group_name_H-M 'P 1 21/c 1'
_atom_sites_solution_primary heavy
_audit_creation_method CRYSTALS_ver_12.80
_cell_angle_alpha 90
_cell_angle_beta 111.095(3)
_cell_angle_gamma 90
_cell_formula_units_Z 4
_cell_length_a 12.2646(4)
_cell_length_b 7.3926(4)
_cell_length_c 12.6354(6)
_cell_measurement_reflns_used 986
_cell_measurement_temperature 298
_cell_measurement_theta_max 25.82
_cell_measurement_theta_min 1.77
_cell_volume 1068.84(9)
_computing_cell_refinement 'DENZO (Otwinowski & Minor, 1997)'
_computing_data_collection 'COLLECT (Nonius, 2001)'
_computing_data_reduction DENZO
_computing_molecular_graphics 'DIAMOND (Brandenburg & Berndt, 1999)'
_computing_publication_material CRYSTALS
_computing_structure_refinement 'CRYSTALS (Betteridge et al., 2003)'
_computing_structure_solution 'SHELXS86 (Sheldrick, 1985)'
_diffrn_ambient_temperature 298
_diffrn_measured_fraction_theta_full 0.99
_diffrn_measured_fraction_theta_max 0.916
_diffrn_measurement_device_type 'Nonius KappaCCD'
_diffrn_measurement_method \f
_diffrn_radiation_monochromator graphite
_diffrn_radiation_type 'Mo K\a'
_diffrn_radiation_wavelength 0.71073
_diffrn_reflns_av_R_equivalents 0.042
_diffrn_reflns_limit_h_max 14
_diffrn_reflns_limit_h_min -14
_diffrn_reflns_limit_k_max 0
_diffrn_reflns_limit_k_min -8
_diffrn_reflns_limit_l_max 14
_diffrn_reflns_limit_l_min 0
_diffrn_reflns_number 2044
_diffrn_reflns_theta_full 25.24
_diffrn_reflns_theta_max 25.824
_diffrn_reflns_theta_min 1.780
_diffrn_standards_decay_% 0
_diffrn_standards_number 0
_exptl_absorpt_coefficient_mu 11.120
_exptl_absorpt_correction_T_max 0.573
_exptl_absorpt_correction_T_min 0.541
_exptl_absorpt_correction_type empirical
_exptl_absorpt_process_details 'MULABS in PLATON (Spek, 2003)'
_exptl_crystal_colour colourless
_exptl_crystal_density_diffrn 3.765
_exptl_crystal_description prism
_exptl_crystal_F_000 1063.2
_exptl_crystal_size_max 0.10
_exptl_crystal_size_mid 0.05
_exptl_crystal_size_min 0.05
_refine_diff_density_max 2.43
_refine_diff_density_min -2.54
_refine_ls_extinction_coef 17.2(14)
_refine_ls_extinction_method 'Larson (1970)'
_refine_ls_goodness_of_fit_ref 0.9374
_refine_ls_hydrogen_treatment noref
_refine_ls_matrix_type full
_refine_ls_number_parameters 114
_refine_ls_number_reflns 1216
_refine_ls_number_restraints 1
_refine_ls_R_factor_all 0.0377
_refine_ls_R_factor_gt 0.0371
_refine_ls_shift/su_max 0.000204
_refine_ls_structure_factor_coef F
_refine_ls_weighting_details
;
Weighting scheme: Chebychev polynomial (Watkin, 1994; Prince,
1982) w = 1/[2.38T~0~(x)-2.95T~1~(x)+2.50T~2~-1.02T~3~+0.340T~n-1~(x)],
where x = F~calc~/F~max~; robust weighting (Prince, 1982): W =
w[1-(\dF/6\sF)^2^]^2^
;
_refine_ls_weighting_scheme calc
_refine_ls_wR_factor_all 0.0349
_refine_ls_wR_factor_gt 0.0349
_refine_ls_wR_factor_ref 0.0349
_reflns_number_gt 1216
_reflns_number_total 1881
_reflns_threshold_expression I>3\s(I)
_cod_data_source_file wm6095.cif
_cod_data_source_block I
_cod_original_sg_symbol_H-M 'P 21/c'
_cod_original_formula_sum 'Cs2 H6 O10 S0.57 Se0.43 Te1'
_cod_database_code 2207376
_cod_database_fobs_code 2207376

loop_
_symmetry_equiv_pos_as_xyz
x,y,z
-x,-y,-z
-x,y+1/2,-z+1/2
x,-y+1/2,z+1/2

loop_
_atom_site_label
_atom_site_fract_x
_atom_site_fract_y
_atom_site_fract_z
_atom_site_U_iso_or_equiv
_atom_site_adp_type
_atom_site_occupancy
_atom_site_type_symbol
Te1 0.0000 0.0000 0.5000 0.0126 Uani 1.0000 Te
Te2 0.5000 0.5000 0.5000 0.0125 Uani 1.0000 Te
Cs1 0.86573(7) 0.03842(10) 0.10885(7) 0.0157 Uani 1.0000 Cs
Cs2 0.63706(7) 0.99099(11) 0.35694(6) 0.0147 Uani 1.0000 Cs
S1 0.24815(10) -0.00046(10) 0.24890(10) 0.0182 Uani 0.566(7) S
Se1 0.24815(10) -0.00046(10) 0.24890(10) 0.0182 Uani 0.434(7) Se
O1 -0.0176(8) 0.2415(11) 0.4370(7) 0.0224 Uani 1.0000 O
O2 -0.1109(8) -0.0746(11) 0.3562(7) 0.0198 Uani 1.0000 O
O3 0.1211(7) -0.0524(12) 0.4446(7) 0.0218 Uani 1.0000 O
O4 0.4726(8) 0.6954(10) 0.3913(7) 0.0173 Uani 1.0000 O
O5 0.3627(8) 0.3851(11) 0.3997(7) 0.0177 Uani 1.0000 O
O6 0.5857(8) 0.3786(11) 0.4197(7) 0.0169 Uani 1.0000 O
O7 0.1425(8) 0.1012(11) 0.2521(7) 0.0222 Uani 1.0000 O
O8 0.2189(9) -0.1993(11) 0.2202(8) 0.0203 Uani 1.0000 O
O9 0.2838(8) 0.0861(11) 0.1537(8) 0.0240 Uani 1.0000 O
O10 0.3449(8) 0.0117(12) 0.3679(7) 0.0236 Uani 1.0000 O

loop_
_atom_site_aniso_label
_atom_site_aniso_U_11
_atom_site_aniso_U_22
_atom_site_aniso_U_33
_atom_site_aniso_U_12
_atom_site_aniso_U_13
_atom_site_aniso_U_23
Te1 0.01131(16) 0.01085(16) 0.01222(16) 0.00000(16) 0.00004(16) 0.00000(16)
Te2 0.01232(16) 0.01082(16) 0.01294(16) 0.00030(16) 0.00275(16) 0.00025(16)
Cs1 0.0132(4) 0.0164(3) 0.0178(3) 0.0005(3) 0.0058(3) 0.0013(3)
Cs2 0.0129(4) 0.0147(3) 0.0162(3) -0.0007(3) 0.0049(3) 0.0002(3)
S1 0.01767(10) 0.01767(10) 0.01767(10) -0.00276(10) 0.00445(10) -0.00276(10)
Se1 0.01767(10) 0.01767(10) 0.01767(10) -0.00276(10) 0.00445(10) -0.00276(10)
O1 0.023(6) 0.017(4) 0.026(5) 0.002(4) 0.008(4) 0.004(3)
O2 0.014(5) 0.017(4) 0.024(5) 0.001(3) 0.002(4) 0.000(3)
O3 0.013(5) 0.023(4) 0.032(5) 0.001(4) 0.011(4) 0.003(4)
O4 0.017(5) 0.017(4) 0.018(4) -0.004(3) 0.006(4) -0.001(3)
O5 0.014(5) 0.021(4) 0.016(4) -0.005(3) 0.004(4) -0.001(3)
O6 0.018(5) 0.018(4) 0.017(4) 0.002(3) 0.009(4) 0.000(3)
O7 0.025(6) 0.015(4) 0.026(5) 0.001(3) 0.008(4) 0.008(3)
O8 0.017(5) 0.015(4) 0.028(5) 0.000(4) 0.007(4) 0.001(3)
O9 0.018(5) 0.021(4) 0.031(5) 0.003(4) 0.007(4) 0.000(4)
O10 0.026(5) 0.019(4) 0.022(4) 0.002(4) 0.004(4) 0.005(4)

loop_
_atom_type_symbol
_atom_type_scat_dispersion_real
_atom_type_scat_dispersion_imag
_atom_type_scat_source
O 0.0106 0.0060 'International Tables Vol C 4.2.6.8 and 6.1.1.4'
H 0.0000 0.0000 'International Tables Vol C 4.2.6.8 and 6.1.1.4'
S 0.1246 0.1234 'International Tables Vol C 4.2.6.8 and 6.1.1.4'
Se -0.0929 2.2259 'International Tables Vol C 4.2.6.8 and 6.1.1.4'
Te -0.5308 1.6751 'International Tables Vol C 4.2.6.8 and 6.1.1.4'
Cs -0.3680 2.1192 'International Tables Vol C 4.2.6.8 and 6.1.1.4'

loop_
_geom_angle_atom_site_label_1
_geom_angle_atom_site_label_2
_geom_angle_atom_site_label_3
_geom_angle_site_symmetry_1
_geom_angle_site_symmetry_3
_geom_angle
_geom_angle_publ_flag
O1 Te1 O2 2_556 2_556 86.5(4) yes
O1 Te1 O3 2_556 2_556 91.3(4) yes
O2 Te1 O3 2_556 2_556 88.5(4) yes
O1 Te1 O1 2_556 . 179.994 no
O2 Te1 O1 2_556 . 93.5(4) yes
O3 Te1 O1 2_556 . 88.7(4) yes
O1 Te1 O2 2_556 . 93.5(4) no
O2 Te1 O2 2_556 . 179.994 no
O3 Te1 O2 2_556 . 91.5(4) yes
O1 Te1 O2 . . 86.5(4) no
O1 Te1 O3 2_556 . 88.7(4) no
O2 Te1 O3 2_556 . 91.5(4) no
O3 Te1 O3 2_556 . 179.994 no
O1 Te1 O3 . . 91.3(4) no
O2 Te1 O3 . . 88.5(4) no
O4 Te2 O6 2_666 2_666 87.9(4) yes
O4 Te2 O5 2_666 2_666 88.5(3) yes
O6 Te2 O5 2_666 2_666 87.8(4) yes
O4 Te2 O4 2_666 . 179.994 no
O6 Te2 O4 2_666 . 92.1(4) yes
O5 Te2 O4 2_666 . 91.5(3) yes
O4 Te2 O5 2_666 . 91.5(3) no
O6 Te2 O5 2_666 . 92.2(4) yes
O5 Te2 O5 2_666 . 179.994 no
O4 Te2 O5 . . 88.5(3) no
O4 Te2 O6 2_666 . 92.1(4) no
O6 Te2 O6 2_666 . 179.994 no
O5 Te2 O6 2_666 . 92.2(4) no
O4 Te2 O6 . . 87.9(4) no
O5 Te2 O6 . . 87.8(4) no
O7 S1 O8 . . 110.8(5) yes
O7 S1 O9 . . 107.3(4) yes
O8 S1 O9 . . 108.6(5) yes
O7 S1 O10 . . 108.1(5) yes
O8 S1 O10 . . 108.6(5) yes
O9 S1 O10 . . 113.4(5) yes
O7 Se1 O8 . . 110.8(5) no
O7 Se1 O9 . . 107.3(4) no
O8 Se1 O9 . . 108.6(5) no
O7 Se1 O10 . . 108.1(5) no
O8 Se1 O10 . . 108.6(5) no
O9 Se1 O10 . . 113.4(5) no

loop_
_geom_bond_atom_site_label_1
_geom_bond_atom_site_label_2
_geom_bond_site_symmetry_2
_geom_bond_distance
_geom_bond_publ_flag
Te1 O1 2_556 1.935(8) yes
Te1 O2 2_556 1.917(8) yes
Te1 O3 2_556 1.896(8) yes
Te1 O1 . 1.935(8) no
Te1 O2 . 1.917(8) no
Te1 O3 . 1.896(8) no
Te2 O4 2_666 1.937(8) yes
Te2 O6 2_666 1.925(8) yes
Te2 O5 2_666 1.905(8) yes
Te2 O4 . 1.937(8) no
Te2 O5 . 1.905(8) no
Te2 O6 . 1.925(8) no
S1 O7 . 1.511(9) yes
S1 O8 . 1.526(8) yes
S1 O9 . 1.558(9) yes
S1 O10 . 1.546(8) yes
Se1 O7 . 1.511(9) no
Se1 O8 . 1.526(8) no
Se1 O9 . 1.558(9) no
Se1 O10 . 1.546(8) no
Cs1 O5 3_645 2.988(9) yes
Cs1 O1 3_645 3.065(9) yes
Cs1 O3 3_655 3.116(9) yes
Cs1 O2 1_655 3.147(9) yes
Cs1 O7 1_655 3.255(9) yes
Cs1 O9 2_655 3.292(9) yes
Cs1 O8 3_655 3.334(9) yes
Cs1 O1 4_654 3.413(9) yes
Cs1 O6 4_554 3.460(9) yes
Cs1 O7 3_645 3.698(8) yes
Cs2 O6 1_565 3.098(8) yes
Cs2 O4 . 3.109(8) yes
Cs2 O2 1_665 3.133(9) yes
Cs2 O3 2_666 3.153(9) yes
Cs2 O9 3_655 3.165(9) yes
Cs2 O8 3_665 3.248(9) yes
Cs2 O4 3_655 3.301(8) yes
Cs2 O5 3_655 3.337(8) yes
Cs2 O10 2_666 3.404(8) yes
Cs2 O10 1_565 3.639(10) yes
Cs2 O6 3_655 3.675(9) yes
